data_7118850
loop_
_publ_author_name
'Zheng, Junhao'
'Fan, Xiaoting'
'Zhou, Benyu'
'Li, Zhen Hua'
'Wang, Huadong'

_publ_section_title
;
 Tautomerization of 2,6-lutidines in the presence of B(C6F5)3 using
 catecholborane as a precatalyst.
;
_journal_issue 25
_journal_name_full 'Chemical communications (Cambridge, England)'
_journal_page_first 4655
_journal_page_last 4658
_journal_paper_doi 10.1039/c6cc00347h
_journal_volume 52
_journal_year 2016
_chemical_formula_sum 'C25 H9 B F15 N'
_chemical_formula_weight 619.14
_chemical_name_systematic
; 
 ? 
;
_space_group_crystal_system monoclinic
_space_group_IT_number 14
_space_group_name_Hall '-P 2ybc'
_space_group_name_H-M_alt 'P 1 21/c 1'
_symmetry_space_group_name_Hall '-P 2ybc'
_symmetry_space_group_name_H-M 'P 1 21/c 1'
_atom_sites_solution_hydrogens mixed
_audit_creation_method SHELXL-2013
_audit_update_record
;
2016-01-05 deposited with the CCDC.
2016-03-07 downloaded from the CCDC.
;
_cell_angle_alpha 90
_cell_angle_beta 92.675(8)
_cell_angle_gamma 90
_cell_formula_units_Z 4
_cell_length_a 7.690(5)
_cell_length_b 18.994(11)
_cell_length_c 15.963(10)
_cell_measurement_reflns_used 889
_cell_measurement_temperature 293(2)
_cell_measurement_theta_max 24.238
_cell_measurement_theta_min 2.496
_cell_volume 2329(2)
_computing_cell_refinement 'Bruker SMART'
_computing_data_collection 'Bruker SMART'
_computing_data_reduction 'Bruker SHELXTL'
_computing_molecular_graphics 'Bruker SHELXTL'
_computing_publication_material 'Bruker SHELXTL'
_computing_structure_refinement 'SHELXL-2013 (Sheldrick, 2013)'
_computing_structure_solution 'Bruker SHELXTL'
_diffrn_ambient_temperature 293(2)
_diffrn_measured_fraction_theta_full 0.990
_diffrn_measured_fraction_theta_max 0.987
_diffrn_measurement_device_type 'CCD area detector'
_diffrn_measurement_method 'phi and omega scans'
_diffrn_radiation_type MoK\a
_diffrn_radiation_wavelength 0.71073
_diffrn_reflns_av_R_equivalents 0.0408
_diffrn_reflns_av_unetI/netI 0.0457
_diffrn_reflns_Laue_measured_fraction_full 0.990
_diffrn_reflns_Laue_measured_fraction_max 0.987
_diffrn_reflns_limit_h_max 6
_diffrn_reflns_limit_h_min -9
_diffrn_reflns_limit_k_max 23
_diffrn_reflns_limit_k_min -19
_diffrn_reflns_limit_l_max 19
_diffrn_reflns_limit_l_min -19
_diffrn_reflns_number 9318
_diffrn_reflns_point_group_measured_fraction_full 0.990
_diffrn_reflns_point_group_measured_fraction_max 0.987
_diffrn_reflns_theta_full 25.242
_diffrn_reflns_theta_max 25.998
_diffrn_reflns_theta_min 1.667
_exptl_absorpt_coefficient_mu 0.188
_exptl_absorpt_correction_T_max 1.000
_exptl_absorpt_correction_T_min 0.694
_exptl_absorpt_correction_type multi-scan
_exptl_absorpt_process_details sadabs
_exptl_crystal_colour colorless
_exptl_crystal_density_diffrn 1.766
_exptl_crystal_description block
_exptl_crystal_F_000 1224
_exptl_crystal_size_max 1.000
_exptl_crystal_size_mid 0.800
_exptl_crystal_size_min 0.600
_refine_diff_density_max 0.234
_refine_diff_density_min -0.227
_refine_diff_density_rms 0.046
_refine_ls_extinction_method none
_refine_ls_goodness_of_fit_ref 0.961
_refine_ls_hydrogen_treatment mixed
_refine_ls_matrix_type full
_refine_ls_number_parameters 384
_refine_ls_number_reflns 4527
_refine_ls_number_restraints 0
_refine_ls_restrained_S_all 0.961
_refine_ls_R_factor_all 0.0781
_refine_ls_R_factor_gt 0.0444
_refine_ls_shift/su_max 0.003
_refine_ls_shift/su_mean 0.000
_refine_ls_structure_factor_coef Fsqd
_refine_ls_weighting_details
; 
 w=1/[\s^2^(Fo^2^)+(0.0671P)^2^] 
 where P=(Fo^2^+2Fc^2^)/3 
;
_refine_ls_weighting_scheme calc
_refine_ls_wR_factor_gt 0.1081
_refine_ls_wR_factor_ref 0.1219
_reflns_Friedel_coverage 0.000
_reflns_number_gt 2808
_reflns_number_total 4527
_reflns_threshold_expression 'I > 2\s(I)'
_cod_data_source_file c6cc00347h2.cif
_cod_data_source_block a50831a
_cod_depositor_comments 'Adding full bibliography for 7118849--7118850.cif.'
_cod_database_code 7118850
_shelx_space_group_comment
; 
The symmetry employed for this shelxl refinement is uniquely defined 
by the following loop, which should always be used as a source of 
symmetry information in preference to the above space-group names. 
They are only intended as comments. 
;
_shelx_estimated_absorpt_t_min 0.835
_shelx_estimated_absorpt_t_max 0.896
_shelxl_version_number 2013-2

loop_
_space_group_symop_operation_xyz
'x, y, z'
'-x, y+1/2, -z+1/2'
'-x, -y, -z'
'x, -y-1/2, z-1/2'

loop_
_atom_site_label
_atom_site_type_symbol
_atom_site_fract_x
_atom_site_fract_y
_atom_site_fract_z
_atom_site_U_iso_or_equiv
_atom_site_adp_type
_atom_site_occupancy
_atom_site_site_symmetry_order
_atom_site_calc_flag
_atom_site_refinement_flags_posn
_atom_site_refinement_flags_adp
B1 B 0.4522(3) 0.65866(13) 0.38967(15) 0.0422(6) Uani 1 1 d . .
C1 C 0.6525(3) 0.62392(12) 0.38237(14) 0.0484(6) Uani 1 1 d . .
H1A H 0.7307 0.6454 0.4244 0.058 Uiso 1 1 calc R U
H1B H 0.6477 0.5739 0.3942 0.058 Uiso 1 1 calc R U
C2 C 0.7232(3) 0.63440(11) 0.29844(14) 0.0461(5) Uani 1 1 d . .
C3 C 0.7134(3) 0.58651(13) 0.23278(16) 0.0578(6) Uani 1 1 d . .
H3 H 0.6705 0.5415 0.2415 0.069 Uiso 1 1 calc R U
C4 C 0.7668(3) 0.60530(15) 0.15489(18) 0.0707(8) Uani 1 1 d . .
H4 H 0.7598 0.5727 0.1114 0.085 Uiso 1 1 calc R U
C5 C 0.8308(3) 0.67220(16) 0.14035(16) 0.0654(7) Uani 1 1 d . .
H5 H 0.8626 0.6851 0.0870 0.078 Uiso 1 1 calc R U
C6 C 0.8466(3) 0.71890(13) 0.20523(15) 0.0526(6) Uani 1 1 d . .
C7 C 0.9181(4) 0.79111(15) 0.19905(19) 0.0750(8) Uani 1 1 d . .
H7A H 0.8410 0.8239 0.2241 0.113 Uiso 1 1 calc R U
H7B H 0.9294 0.8031 0.1411 0.113 Uiso 1 1 calc R U
H7C H 1.0304 0.7931 0.2279 0.113 Uiso 1 1 calc R U
C8 C 0.3505(3) 0.63101(12) 0.30204(13) 0.0429(5) Uani 1 1 d . .
C9 C 0.3278(3) 0.66985(13) 0.22911(14) 0.0502(6) Uani 1 1 d . .
C10 C 0.2594(3) 0.64324(15) 0.15425(15) 0.0618(7) Uani 1 1 d . .
C11 C 0.2119(3) 0.57437(16) 0.14834(17) 0.0664(7) Uani 1 1 d . .
C12 C 0.2349(3) 0.53191(14) 0.21750(17) 0.0611(7) Uani 1 1 d . .
C13 C 0.3048(3) 0.56068(12) 0.29094(15) 0.0489(6) Uani 1 1 d . .
C14 C 0.3631(3) 0.63000(11) 0.47576(14) 0.0444(5) Uani 1 1 d . .
C15 C 0.1931(3) 0.60625(11) 0.48178(15) 0.0497(6) Uani 1 1 d . .
C16 C 0.1236(3) 0.58498(12) 0.55581(17) 0.0603(7) Uani 1 1 d . .
C17 C 0.2232(4) 0.58767(13) 0.62903(17) 0.0664(8) Uani 1 1 d . .
C18 C 0.3904(4) 0.61213(14) 0.62786(15) 0.0642(7) Uani 1 1 d . .
C19 C 0.4547(3) 0.63302(13) 0.55268(15) 0.0548(6) Uani 1 1 d . .
C20 C 0.4456(3) 0.74526(12) 0.39951(13) 0.0461(5) Uani 1 1 d . .
C21 C 0.5824(3) 0.79074(13) 0.42169(14) 0.0533(6) Uani 1 1 d . .
C22 C 0.5678(4) 0.86233(14) 0.43010(16) 0.0650(7) Uani 1 1 d . .
C23 C 0.4077(5) 0.89351(14) 0.41675(17) 0.0727(8) Uani 1 1 d . .
C24 C 0.2668(4) 0.85213(15) 0.39754(16) 0.0661(7) Uani 1 1 d . .
C25 C 0.2880(3) 0.78081(12) 0.39035(14) 0.0515(6) Uani 1 1 d . .
F1 F 0.3760(2) 0.73815(8) 0.22729(9) 0.0678(4) Uani 1 1 d . .
F2 F 0.2397(2) 0.68601(10) 0.08650(9) 0.0911(5) Uani 1 1 d . .
F3 F 0.1423(3) 0.54839(11) 0.07583(11) 0.1018(6) Uani 1 1 d . .
F4 F 0.1925(2) 0.46369(9) 0.21349(11) 0.0893(5) Uani 1 1 d . .
F5 F 0.33132(18) 0.51506(7) 0.35553(9) 0.0639(4) Uani 1 1 d . .
F6 F 0.08271(16) 0.60342(8) 0.41372(9) 0.0656(4) Uani 1 1 d . .
F7 F -0.0430(2) 0.56338(9) 0.55644(11) 0.0887(5) Uani 1 1 d . .
F8 F 0.1563(3) 0.56770(9) 0.70189(11) 0.1017(6) Uani 1 1 d . .
F9 F 0.4883(2) 0.61638(10) 0.69953(9) 0.0947(6) Uani 1 1 d . .
F10 F 0.61849(19) 0.65927(9) 0.55717(9) 0.0772(5) Uani 1 1 d . .
F11 F 0.74785(18) 0.76531(8) 0.43640(9) 0.0682(4) Uani 1 1 d . .
F12 F 0.7100(2) 0.90119(8) 0.45063(11) 0.0914(6) Uani 1 1 d . .
F13 F 0.3934(3) 0.96350(9) 0.42338(12) 0.1138(7) Uani 1 1 d . .
F14 F 0.1079(2) 0.88125(9) 0.38637(11) 0.0990(6) Uani 1 1 d . .
F15 F 0.14093(18) 0.74317(8) 0.37202(9) 0.0666(4) Uani 1 1 d . .
N1 N 0.7943(2) 0.69748(11) 0.28107(13) 0.0478(5) Uani 1 1 d . .
H1 H 0.814(4) 0.7276(14) 0.3271(18) 0.079(9) Uiso 1 1 d . .

loop_
_atom_site_aniso_label
_atom_site_aniso_U_11
_atom_site_aniso_U_22
_atom_site_aniso_U_33
_atom_site_aniso_U_23
_atom_site_aniso_U_13
_atom_site_aniso_U_12
B1 0.0371(13) 0.0457(15) 0.0434(14) 0.0033(11) -0.0024(10) 0.0006(11)
C1 0.0414(12) 0.0496(14) 0.0539(14) 0.0084(11) -0.0019(10) 0.0018(10)
C2 0.0312(11) 0.0486(14) 0.0581(15) 0.0053(11) -0.0015(10) 0.0037(10)
C3 0.0498(14) 0.0532(15) 0.0710(18) -0.0065(12) 0.0091(12) -0.0026(11)
C4 0.0629(17) 0.083(2) 0.0674(19) -0.0178(14) 0.0129(14) -0.0092(14)
C5 0.0560(15) 0.088(2) 0.0520(16) 0.0029(14) 0.0056(12) -0.0112(14)
C6 0.0384(12) 0.0668(16) 0.0517(15) 0.0114(12) -0.0063(11) -0.0037(11)
C7 0.0684(18) 0.0736(19) 0.082(2) 0.0218(15) -0.0051(15) -0.0122(15)
C8 0.0326(11) 0.0536(14) 0.0425(12) 0.0023(10) 0.0022(9) 0.0036(10)
C9 0.0486(13) 0.0562(15) 0.0458(14) 0.0021(11) 0.0046(11) 0.0072(11)
C10 0.0617(16) 0.083(2) 0.0402(15) 0.0003(13) 0.0007(11) 0.0173(14)
C11 0.0607(16) 0.087(2) 0.0502(17) -0.0195(15) -0.0074(12) 0.0101(15)
C12 0.0517(14) 0.0649(17) 0.0666(18) -0.0203(14) 0.0025(13) -0.0016(12)
C13 0.0416(12) 0.0560(15) 0.0491(14) -0.0014(11) 0.0035(10) 0.0047(11)
C14 0.0449(12) 0.0425(12) 0.0455(13) 0.0030(9) 0.0006(10) 0.0074(10)
C15 0.0495(13) 0.0467(14) 0.0536(15) 0.0042(10) 0.0086(11) 0.0070(11)
C16 0.0625(16) 0.0508(15) 0.0697(19) 0.0050(12) 0.0272(14) 0.0097(12)
C17 0.089(2) 0.0599(16) 0.0532(17) 0.0148(12) 0.0298(15) 0.0301(15)
C18 0.085(2) 0.0652(17) 0.0429(15) 0.0029(12) 0.0042(14) 0.0331(15)
C19 0.0547(15) 0.0588(15) 0.0507(15) 0.0012(11) 0.0010(12) 0.0152(12)
C20 0.0491(13) 0.0529(14) 0.0362(12) 0.0049(10) -0.0007(10) 0.0025(11)
C21 0.0590(16) 0.0576(16) 0.0433(14) 0.0016(11) 0.0015(11) -0.0017(12)
C22 0.095(2) 0.0520(16) 0.0479(15) -0.0020(11) 0.0060(14) -0.0160(16)
C23 0.124(3) 0.0424(16) 0.0516(17) 0.0037(11) 0.0072(16) 0.0100(17)
C24 0.087(2) 0.0638(18) 0.0468(15) 0.0059(12) -0.0016(13) 0.0284(16)
C25 0.0579(15) 0.0557(15) 0.0406(13) 0.0027(10) -0.0022(11) 0.0076(12)
F1 0.0864(10) 0.0651(10) 0.0519(9) 0.0142(7) 0.0025(7) -0.0021(8)
F2 0.1133(14) 0.1180(14) 0.0412(9) 0.0098(8) -0.0044(8) 0.0192(11)
F3 0.1085(14) 0.1296(15) 0.0648(11) -0.0370(10) -0.0215(10) 0.0096(11)
F4 0.0962(13) 0.0738(11) 0.0974(13) -0.0289(9) -0.0006(10) -0.0144(9)
F5 0.0743(9) 0.0526(8) 0.0650(9) 0.0020(7) 0.0045(7) 0.0003(7)
F6 0.0414(7) 0.0885(11) 0.0671(10) 0.0023(7) 0.0047(7) -0.0048(7)
F7 0.0728(11) 0.0899(12) 0.1074(13) 0.0082(9) 0.0464(9) -0.0060(8)
F8 0.1372(16) 0.1020(13) 0.0704(11) 0.0322(9) 0.0544(11) 0.0403(11)
F9 0.1217(14) 0.1204(14) 0.0409(9) 0.0023(8) -0.0075(9) 0.0493(11)
F10 0.0606(9) 0.1110(13) 0.0585(9) -0.0051(8) -0.0148(7) 0.0003(9)
F11 0.0526(9) 0.0763(10) 0.0753(10) -0.0144(7) -0.0016(7) -0.0101(7)
F12 0.1226(15) 0.0706(11) 0.0815(12) -0.0120(8) 0.0104(10) -0.0374(10)
F13 0.189(2) 0.0486(10) 0.1039(15) -0.0021(9) 0.0058(14) 0.0191(11)
F14 0.1134(14) 0.0891(13) 0.0932(13) -0.0020(9) -0.0088(10) 0.0573(11)
F15 0.0485(8) 0.0749(10) 0.0754(10) -0.0006(7) -0.0075(7) 0.0146(7)
N1 0.0383(10) 0.0523(12) 0.0524(13) 0.0018(10) -0.0022(9) -0.0007(9)

loop_
_atom_type_symbol
_atom_type_description
_atom_type_scat_dispersion_real
_atom_type_scat_dispersion_imag
_atom_type_scat_source
C C 0.0033 0.0016 'International Tables Vol C Tables 4.2.6.8 and 6.1.1.4'
H H 0.0000 0.0000 'International Tables Vol C Tables 4.2.6.8 and 6.1.1.4'
B B 0.0013 0.0007 'International Tables Vol C Tables 4.2.6.8 and 6.1.1.4'
N N 0.0061 0.0033 'International Tables Vol C Tables 4.2.6.8 and 6.1.1.4'
F F 0.0171 0.0103 'International Tables Vol C Tables 4.2.6.8 and 6.1.1.4'

loop_
_geom_angle_atom_site_label_1
_geom_angle_atom_site_label_2
_geom_angle_atom_site_label_3
_geom_angle
C20 B1 C8 112.37(17)
C20 B1 C14 103.45(17)
C8 B1 C14 113.55(18)
C20 B1 C1 115.36(18)
C8 B1 C1 102.39(17)
C14 B1 C1 110.09(17)
C2 C1 B1 112.63(17)
C2 C1 H1A 109.1
B1 C1 H1A 109.1
C2 C1 H1B 109.1
B1 C1 H1B 109.1
H1A C1 H1B 107.8
N1 C2 C3 115.8(2)
N1 C2 C1 118.3(2)
C3 C2 C1 125.8(2)
C4 C3 C2 120.3(2)
C4 C3 H3 119.8
C2 C3 H3 119.8
C3 C4 C5 120.9(2)
C3 C4 H4 119.6
C5 C4 H4 119.6
C6 C5 C4 119.2(2)
C6 C5 H5 120.4
C4 C5 H5 120.4
N1 C6 C5 117.6(2)
N1 C6 C7 117.6(2)
C5 C6 C7 124.8(2)
C6 C7 H7A 109.5
C6 C7 H7B 109.5
H7A C7 H7B 109.5
C6 C7 H7C 109.5
H7A C7 H7C 109.5
H7B C7 H7C 109.5
C9 C8 C13 112.6(2)
C9 C8 B1 125.3(2)
C13 C8 B1 121.27(19)
F1 C9 C10 115.3(2)
F1 C9 C8 120.5(2)
C10 C9 C8 124.2(2)
F2 C10 C11 120.1(2)
F2 C10 C9 119.7(3)
C11 C10 C9 120.2(2)
F3 C11 C10 120.5(3)
F3 C11 C12 120.5(3)
C10 C11 C12 119.0(2)
F4 C12 C11 120.6(2)
F4 C12 C13 120.6(3)
C11 C12 C13 118.8(3)
F5 C13 C12 115.6(2)
F5 C13 C8 119.3(2)
C12 C13 C8 125.1(2)
C19 C14 C15 113.1(2)
C19 C14 B1 120.5(2)
C15 C14 B1 126.20(19)
F6 C15 C16 115.1(2)
F6 C15 C14 121.1(2)
C16 C15 C14 123.9(2)
F7 C16 C17 120.0(2)
F7 C16 C15 120.2(3)
C17 C16 C15 119.8(3)
F8 C17 C16 120.4(3)
F8 C17 C18 120.3(3)
C16 C17 C18 119.3(2)
F9 C18 C17 119.9(2)
F9 C18 C19 121.0(3)
C17 C18 C19 119.1(2)
F10 C19 C18 115.5(2)
F10 C19 C14 119.6(2)
C18 C19 C14 124.8(3)
C25 C20 C21 111.7(2)
C25 C20 B1 120.25(19)
C21 C20 B1 127.9(2)
F11 C21 C22 114.3(2)
F11 C21 C20 120.6(2)
C22 C21 C20 125.1(2)
F12 C22 C21 119.9(3)
F12 C22 C23 120.9(3)
C21 C22 C23 119.3(3)
F13 C23 C24 121.6(3)
F13 C23 C22 119.5(3)
C24 C23 C22 119.0(2)
F14 C24 C23 120.0(3)
F14 C24 C25 120.4(3)
C23 C24 C25 119.5(3)
F15 C25 C24 115.9(2)
F15 C25 C20 118.7(2)
C24 C25 C20 125.3(2)
C2 N1 C6 126.1(2)
C2 N1 H1 115.7(17)
C6 N1 H1 118.1(17)

loop_
_geom_bond_atom_site_label_1
_geom_bond_atom_site_label_2
_geom_bond_distance
B1 C20 1.653(3)
B1 C8 1.656(3)
B1 C14 1.656(3)
B1 C1 1.685(3)
C1 C2 1.483(3)
C1 H1A 0.9700
C1 H1B 0.9700
C2 N1 1.351(3)
C2 C3 1.387(3)
C3 C4 1.375(4)
C3 H3 0.9300
C4 C5 1.386(4)
C4 H4 0.9300
C5 C6 1.365(4)
C5 H5 0.9300
C6 N1 1.356(3)
C6 C7 1.483(4)
C7 H7A 0.9600
C7 H7B 0.9600
C7 H7C 0.9600
C8 C9 1.383(3)
C8 C13 1.391(3)
C9 F1 1.350(3)
C9 C10 1.379(3)
C10 F2 1.355(3)
C10 C11 1.360(4)
C11 F3 1.346(3)
C11 C12 1.372(4)
C12 F4 1.337(3)
C12 C13 1.379(3)
C13 F5 1.355(3)
C14 C19 1.388(3)
C14 C15 1.391(3)
C15 F6 1.348(3)
C15 C16 1.380(3)
C16 F7 1.345(3)
C16 C17 1.368(4)
C17 F8 1.348(3)
C17 C18 1.368(4)
C18 F9 1.342(3)
C18 C19 1.377(4)
C19 F10 1.353(3)
C20 C25 1.389(3)
C20 C21 1.394(3)
C21 F11 1.371(3)
C21 C22 1.372(4)
C22 F12 1.347(3)
C22 C23 1.374(4)
C23 F13 1.339(3)
C23 C24 1.362(4)
C24 F14 1.345(3)
C24 C25 1.370(4)
C25 F15 1.358(3)
N1 H1 0.94(3)

loop_
_geom_hbond_atom_site_label_D
_geom_hbond_atom_site_label_H
_geom_hbond_atom_site_label_A
_geom_hbond_distance_DH
_geom_hbond_distance_HA
_geom_hbond_distance_DA
_geom_hbond_angle_DHA
N1 H1 F11 0.94(3) 1.98(3) 2.832(3) 151(2)

loop_
_geom_torsion_atom_site_label_1
_geom_torsion_atom_site_label_2
_geom_torsion_atom_site_label_3
_geom_torsion_atom_site_label_4
_geom_torsion
C20 B1 C1 C2 -76.2(2)
C8 B1 C1 C2 46.1(2)
C14 B1 C1 C2 167.18(18)
B1 C1 C2 N1 80.4(2)
B1 C1 C2 C3 -95.1(3)
N1 C2 C3 C4 -2.9(3)
C1 C2 C3 C4 172.8(2)
C2 C3 C4 C5 -0.1(4)
C3 C4 C5 C6 2.4(4)
C4 C5 C6 N1 -1.5(4)
C4 C5 C6 C7 178.0(3)
C20 B1 C8 C9 26.7(3)
C14 B1 C8 C9 143.7(2)
C1 B1 C8 C9 -97.7(2)
C20 B1 C8 C13 -164.48(19)
C14 B1 C8 C13 -47.5(3)
C1 B1 C8 C13 71.1(2)
C13 C8 C9 F1 -175.90(18)
B1 C8 C9 F1 -6.2(3)
C13 C8 C9 C10 3.0(3)
B1 C8 C9 C10 172.7(2)
F1 C9 C10 F2 -2.1(3)
C8 C9 C10 F2 178.9(2)
F1 C9 C10 C11 177.8(2)
C8 C9 C10 C11 -1.1(4)
F2 C10 C11 F3 -1.2(4)
C9 C10 C11 F3 178.8(2)
F2 C10 C11 C12 179.3(2)
C9 C10 C11 C12 -0.7(4)
F3 C11 C12 F4 1.6(4)
C10 C11 C12 F4 -178.8(2)
F3 C11 C12 C13 -179.2(2)
C10 C11 C12 C13 0.3(4)
F4 C12 C13 F5 2.1(3)
C11 C12 C13 F5 -177.1(2)
F4 C12 C13 C8 -178.9(2)
C11 C12 C13 C8 2.0(4)
C9 C8 C13 F5 175.51(18)
B1 C8 C13 F5 5.4(3)
C9 C8 C13 C12 -3.5(3)
B1 C8 C13 C12 -173.6(2)
C20 B1 C14 C19 -74.3(2)
C8 B1 C14 C19 163.64(19)
C1 B1 C14 C19 49.5(3)
C20 B1 C14 C15 100.7(2)
C8 B1 C14 C15 -21.4(3)
C1 B1 C14 C15 -135.5(2)
C19 C14 C15 F6 176.61(19)
B1 C14 C15 F6 1.3(3)
C19 C14 C15 C16 -2.5(3)
B1 C14 C15 C16 -177.8(2)
F6 C15 C16 F7 0.1(3)
C14 C15 C16 F7 179.3(2)
F6 C15 C16 C17 -178.2(2)
C14 C15 C16 C17 1.0(4)
F7 C16 C17 F8 1.1(4)
C15 C16 C17 F8 179.4(2)
F7 C16 C17 C18 -177.7(2)
C15 C16 C17 C18 0.6(4)
F8 C17 C18 F9 -0.1(4)
C16 C17 C18 F9 178.6(2)
F8 C17 C18 C19 -179.2(2)
C16 C17 C18 C19 -0.4(4)
F9 C18 C19 F10 -1.7(3)
C17 C18 C19 F10 177.4(2)
F9 C18 C19 C14 179.6(2)
C17 C18 C19 C14 -1.4(4)
C15 C14 C19 F10 -176.0(2)
B1 C14 C19 F10 -0.4(3)
C15 C14 C19 C18 2.7(3)
B1 C14 C19 C18 178.3(2)
C8 B1 C20 C25 51.1(3)
C14 B1 C20 C25 -71.8(2)
C1 B1 C20 C25 167.94(19)
C8 B1 C20 C21 -133.1(2)
C14 B1 C20 C21 104.1(2)
C1 B1 C20 C21 -16.2(3)
C25 C20 C21 F11 177.82(19)
B1 C20 C21 F11 1.7(3)
C25 C20 C21 C22 -2.8(3)
B1 C20 C21 C22 -178.9(2)
F11 C21 C22 F12 0.5(3)
C20 C21 C22 F12 -179.0(2)
F11 C21 C22 C23 180.0(2)
C20 C21 C22 C23 0.5(4)
F12 C22 C23 F13 0.7(4)
C21 C22 C23 F13 -178.8(2)
F12 C22 C23 C24 -178.9(2)
C21 C22 C23 C24 1.6(4)
F13 C23 C24 F14 -1.3(4)
C22 C23 C24 F14 178.2(2)
F13 C23 C24 C25 179.2(2)
C22 C23 C24 C25 -1.3(4)
F14 C24 C25 F15 -0.2(3)
C23 C24 C25 F15 179.3(2)
F14 C24 C25 C20 179.2(2)
C23 C24 C25 C20 -1.3(4)
C21 C20 C25 F15 -177.44(19)
B1 C20 C25 F15 -1.0(3)
C21 C20 C25 C24 3.2(3)
B1 C20 C25 C24 179.7(2)
C3 C2 N1 C6 4.0(3)
C1 C2 N1 C6 -171.97(19)
C5 C6 N1 C2 -1.8(3)
C7 C6 N1 C2 178.7(2)
